data_8106662
loop_
_publ_author_name
'Ling-Yun, Xin'
'Hai-Yan, Zhang'
'Guang-Zhen, Liu'

_publ_section_title
;
 Crystal structure of
 diaqua-catena-poly[diaqua-bis(\m2-5-(4-(1H-1,2,4-triazol-1-yl)phenyl)tetrazol-2-ido-\k2
 N:N&#x2032;)cobalt(II)] dihydrate, C20H24CoN14O4
;
_journal_issue 5
_journal_name_full 'Zeitschrift f\"ur Kristallographie - New Crystal Structures'
_journal_page_first 741
_journal_page_last 743
_journal_paper_doi 10.1515/ncrs-2016-0413
_journal_volume 232
_journal_year 2017
_chemical_formula_moiety 'C20 H20 Co N14 O2, 2(H2 O)'
_chemical_formula_sum 'C20 H24 Co N14 O4'
_chemical_formula_weight 583.46
_space_group_crystal_system triclinic
_space_group_IT_number 2
_space_group_name_Hall '-P 1'
_space_group_name_H-M_alt 'P -1'
_atom_sites_solution_hydrogens mixed
_atom_sites_solution_primary direct
_cell_angle_alpha 73.554(7)
_cell_angle_beta 86.460(7)
_cell_angle_gamma 78.537(7)
_cell_formula_units_Z 1
_cell_length_a 7.797(2)
_cell_length_b 8.766(3)
_cell_length_c 9.709(3)
_cell_measurement_reflns_used 2034
_cell_measurement_temperature 293(2)
_cell_measurement_theta_max 25.00
_cell_measurement_theta_min 2.47
_cell_volume 623.7(3)
_computing_cell_refinement 'Bruker SMART'
_computing_data_collection 'Bruker SMART'
_computing_data_reduction 'Bruker SAINT'
_computing_molecular_graphics 'Olex2 (Dolomanov et al., 2009)'
_computing_publication_material 'Olex2 (Dolomanov et al., 2009)'
_computing_structure_refinement 'ShelXL (Sheldrick, 2015)'
_computing_structure_solution 'SIR2004 (Burla et al., 2007)'
_diffrn_ambient_temperature 293(2)
_diffrn_measured_fraction_theta_full 0.991
_diffrn_measured_fraction_theta_max 0.991
_diffrn_measurement_device_type 'CCD area detector'
_diffrn_measurement_method 'phi and omega scans'
_diffrn_radiation_monochromator graphite
_diffrn_radiation_type MoK\a
_diffrn_radiation_wavelength 0.71073
_diffrn_reflns_av_R_equivalents 0.0185
_diffrn_reflns_av_unetI/netI 0.0282
_diffrn_reflns_Laue_measured_fraction_full 0.991
_diffrn_reflns_Laue_measured_fraction_max 0.991
_diffrn_reflns_limit_h_max 9
_diffrn_reflns_limit_h_min -9
_diffrn_reflns_limit_k_max 8
_diffrn_reflns_limit_k_min -10
_diffrn_reflns_limit_l_max 11
_diffrn_reflns_limit_l_min -11
_diffrn_reflns_number 4013
_diffrn_reflns_point_group_measured_fraction_full 0.991
_diffrn_reflns_point_group_measured_fraction_max 0.991
_diffrn_reflns_theta_full 25.061
_diffrn_reflns_theta_max 25.061
_diffrn_reflns_theta_min 2.187
_exptl_absorpt_coefficient_mu 0.747
_exptl_absorpt_correction_T_max 0.8238
_exptl_absorpt_correction_T_min 0.7800
_exptl_absorpt_correction_type multi-scan
_exptl_absorpt_process_details sadabs
_exptl_crystal_colour orange
_exptl_crystal_colour_primary orange
_exptl_crystal_density_diffrn 1.553
_exptl_crystal_density_meas .
_exptl_crystal_density_method 'not measured'
_exptl_crystal_description block
_exptl_crystal_F_000 301
_exptl_crystal_size_max 0.35
_exptl_crystal_size_mid 0.31
_exptl_crystal_size_min 0.27
_refine_diff_density_max 0.412
_refine_diff_density_min -0.195
_refine_diff_density_rms 0.046
_refine_ls_extinction_coef .
_refine_ls_extinction_method none
_refine_ls_goodness_of_fit_ref 1.042
_refine_ls_hydrogen_treatment constr
_refine_ls_matrix_type full
_refine_ls_number_parameters 181
_refine_ls_number_reflns 2205
_refine_ls_number_restraints 0
_refine_ls_restrained_S_all 1.042
_refine_ls_R_factor_all 0.0339
_refine_ls_R_factor_gt 0.0303
_refine_ls_shift/su_max 0.000
_refine_ls_shift/su_mean 0.000
_refine_ls_structure_factor_coef Fsqd
_refine_ls_weighting_details 'w=1/[\s^2^(Fo^2^)+(0.0342P)^2^+0.2840P] where P=(Fo^2^+2Fc^2^)/3'
_refine_ls_weighting_scheme calc
_refine_ls_wR_factor_gt 0.0728
_refine_ls_wR_factor_ref 0.0752
_reflns_Friedel_coverage 0.000
_reflns_Friedel_fraction_full .
_reflns_Friedel_fraction_max .
_reflns_number_gt 2028
_reflns_number_total 2205
_reflns_threshold_expression 'I > 2\s(I)'
_cod_data_source_file suppl_ncrs-2016-0413_suppl.cif
_cod_data_source_block b
_cod_database_code 8106662
_shelx_space_group_comment
;
The symmetry employed for this shelxl refinement is uniquely defined
by the following loop, which should always be used as a source of
symmetry information in preference to the above space-group names.
They are only intended as comments.
;
_shelx_estimated_absorpt_t_max 0.824
_shelx_estimated_absorpt_t_min 0.780
_olex2_refinement_description
;
1. Fixed Uiso
 At 1.2 times of:
  All C(H) groups, All C(H,H) groups
 At 1.5 times of:
  All O(H,H) groups
2.a Riding coordinates:
 O1W(H1WA,H1WB)
2.b Free rotating group:
 O2W(H2WA,H2WB)
2.c Secondary CH2 refined with riding coordinates:
 C8(H8A,H8B)
2.d Aromatic/amide H refined with riding coordinates:
 C3(H3), C4(H4), C5(H5), C6(H6), C9(H9), C10(H10)
;

loop_
_space_group_symop_operation_xyz
'x, y, z'
'-x, -y, -z'

loop_
_atom_site_label
_atom_site_type_symbol
_atom_site_fract_x
_atom_site_fract_y
_atom_site_fract_z
_atom_site_U_iso_or_equiv
_atom_site_adp_type
_atom_site_occupancy
_atom_site_site_symmetry_order
_atom_site_calc_flag
_atom_site_refinement_flags_posn
_atom_site_refinement_flags_adp
_atom_site_refinement_flags_occupancy
_atom_site_disorder_assembly
_atom_site_disorder_group
Co1 Co 0.0000 0.5000 -0.5000 0.02585(13) Uani 1 2 d S T P . .
N1 N 0.2481(2) 0.3879(2) -0.39937(17) 0.0307(4) Uani 1 1 d . . . . .
N2 N 0.3920(2) 0.3390(3) -0.46331(19) 0.0451(5) Uani 1 1 d . . . . .
N3 N 0.5193(2) 0.2756(3) -0.3649(2) 0.0485(5) Uani 1 1 d . . . . .
N4 N 0.2769(2) 0.3586(2) -0.25854(18) 0.0333(4) Uani 1 1 d . . . . .
N5 N 0.8944(2) 0.1295(2) 0.33860(18) 0.0339(4) Uani 1 1 d . . . . .
N6 N 1.0521(3) 0.1377(3) 0.2737(3) 0.0620(7) Uani 1 1 d . . . . .
N7 N 0.9939(2) 0.3072(2) 0.41005(18) 0.0316(4) Uani 1 1 d . . . . .
C1 C 0.4444(2) 0.2892(2) -0.2408(2) 0.0298(4) Uani 1 1 d . . . . .
C2 C 0.5342(2) 0.2287(2) -0.1019(2) 0.0299(4) Uani 1 1 d . . . . .
C3 C 0.4767(3) 0.2932(3) 0.0109(3) 0.0400(5) Uani 1 1 d . . . . .
H3 H 0.3829 0.3800 -0.0021 0.048 Uiso 1 1 calc R . . . .
C4 C 0.5576(3) 0.2295(3) 0.1427(2) 0.0430(5) Uani 1 1 d . . . . .
H4 H 0.5181 0.2741 0.2178 0.052 Uiso 1 1 calc R . . . .
C5 C 0.7569(3) 0.0380(3) 0.0510(2) 0.0368(5) Uani 1 1 d . . . . .
H5 H 0.8524 -0.0472 0.0634 0.044 Uiso 1 1 calc R . . . .
C6 C 0.6762(3) 0.1013(2) -0.0812(2) 0.0343(5) Uani 1 1 d . . . . .
H6 H 0.7174 0.0582 -0.1569 0.041 Uiso 1 1 calc R . . . .
C7 C 0.6975(3) 0.0997(2) 0.1646(2) 0.0354(5) Uani 1 1 d . . . . .
C8 C 0.7827(3) 0.0268(3) 0.3092(3) 0.0454(6) Uani 1 1 d . . . . .
H8A H 0.6930 0.0122 0.3829 0.054 Uiso 1 1 calc R . . . .
H8B H 0.8526 -0.0789 0.3125 0.054 Uiso 1 1 calc R . . . .
C9 C 0.8626(3) 0.2305(3) 0.4180(2) 0.0369(5) Uani 1 1 d . . . . .
H9 H 0.7615 0.2460 0.4724 0.044 Uiso 1 1 calc R . . . .
C10 C 1.1053(3) 0.2450(3) 0.3213(3) 0.0493(6) Uani 1 1 d . . . . .
H10 H 1.2128 0.2760 0.2954 0.059 Uiso 1 1 calc R . . . .
O1W O -0.1399(2) 0.3845(2) -0.32325(16) 0.0466(4) Uani 1 1 d . . . . .
H1WA H -0.1212 0.3788 -0.2364 0.070 Uiso 1 1 d R . . . .
H1WB H -0.2409 0.3611 -0.3209 0.070 Uiso 1 1 d R . . . .
O2W O 0.0117(3) 0.6243(3) 0.06959(19) 0.0625(5) Uani 1 1 d . . . . .
H2WA H 0.0034 0.6924 -0.0129 0.094 Uiso 1 1 d G . . . .
H2WB H -0.0889 0.6264 0.1090 0.094 Uiso 1 1 d G . . . .

loop_
_atom_site_aniso_label
_atom_site_aniso_U_11
_atom_site_aniso_U_22
_atom_site_aniso_U_33
_atom_site_aniso_U_23
_atom_site_aniso_U_13
_atom_site_aniso_U_12
Co1 0.0251(2) 0.0311(2) 0.0229(2) -0.00774(15) -0.00149(14) -0.00798(15)
N1 0.0281(9) 0.0353(9) 0.0295(9) -0.0100(7) -0.0018(7) -0.0063(7)
N2 0.0337(10) 0.0634(13) 0.0312(10) -0.0087(9) 0.0007(8) 0.0005(9)
N3 0.0290(10) 0.0720(14) 0.0337(10) -0.0050(10) 0.0005(8) 0.0012(9)
N4 0.0280(9) 0.0414(10) 0.0308(9) -0.0125(8) -0.0048(7) -0.0026(8)
N5 0.0339(9) 0.0353(9) 0.0345(9) -0.0110(8) -0.0077(7) -0.0071(8)
N6 0.0461(12) 0.0833(17) 0.0808(16) -0.0601(14) 0.0166(11) -0.0192(12)
N7 0.0280(9) 0.0368(9) 0.0330(9) -0.0129(8) -0.0017(7) -0.0080(7)
C1 0.0239(10) 0.0307(10) 0.0355(11) -0.0070(9) -0.0017(8) -0.0094(8)
C2 0.0253(10) 0.0305(10) 0.0342(11) -0.0054(8) -0.0037(8) -0.0103(8)
C3 0.0340(11) 0.0396(12) 0.0476(13) -0.0169(10) -0.0099(10) 0.0003(9)
C4 0.0460(13) 0.0482(13) 0.0407(12) -0.0210(11) -0.0080(10) -0.0077(11)
C5 0.0326(11) 0.0303(11) 0.0462(13) -0.0070(10) -0.0090(10) -0.0053(9)
C6 0.0329(11) 0.0350(11) 0.0361(11) -0.0105(9) -0.0013(9) -0.0080(9)
C7 0.0398(12) 0.0308(11) 0.0386(12) -0.0062(9) -0.0117(9) -0.0148(9)
C8 0.0575(15) 0.0375(12) 0.0436(13) -0.0056(10) -0.0167(11) -0.0181(11)
C9 0.0327(11) 0.0448(12) 0.0390(12) -0.0185(10) 0.0028(9) -0.0113(10)
C10 0.0324(12) 0.0706(17) 0.0598(15) -0.0400(14) 0.0111(11) -0.0163(12)
O1W 0.0420(9) 0.0732(11) 0.0285(8) -0.0065(8) 0.0021(7) -0.0317(8)
O2W 0.0638(12) 0.0804(14) 0.0419(10) -0.0174(10) 0.0011(9) -0.0098(11)

loop_
_atom_type_symbol
_atom_type_description
_atom_type_scat_dispersion_real
_atom_type_scat_dispersion_imag
_atom_type_scat_source
C C 0.0033 0.0016 'International Tables Vol C Tables 4.2.6.8 and 6.1.1.4'
H H 0.0000 0.0000 'International Tables Vol C Tables 4.2.6.8 and 6.1.1.4'
Co Co 0.3494 0.9721 'International Tables Vol C Tables 4.2.6.8 and 6.1.1.4'
N N 0.0061 0.0033 'International Tables Vol C Tables 4.2.6.8 and 6.1.1.4'
O O 0.0106 0.0060 'International Tables Vol C Tables 4.2.6.8 and 6.1.1.4'

loop_
_geom_angle_atom_site_label_1
_geom_angle_atom_site_label_2
_geom_angle_atom_site_label_3
_geom_angle
_geom_angle_site_symmetry_1
_geom_angle_site_symmetry_3
N1 Co1 N1 180.0 2_564 .
N7 Co1 N1 86.75(7) 2_665 .
N7 Co1 N1 93.25(7) 1_454 .
N7 Co1 N1 93.25(7) 2_665 2_564
N7 Co1 N1 86.75(7) 1_454 2_564
N7 Co1 N7 180.00(9) 2_665 1_454
O1W Co1 N1 87.03(6) 2_564 .
O1W Co1 N1 87.03(6) . 2_564
O1W Co1 N1 92.97(6) . .
O1W Co1 N1 92.97(6) 2_564 2_564
O1W Co1 N7 88.40(7) . 1_454
O1W Co1 N7 88.40(7) 2_564 2_665
O1W Co1 N7 91.60(7) . 2_665
O1W Co1 N7 91.60(7) 2_564 1_454
O1W Co1 O1W 180.0 2_564 .
N2 N1 Co1 126.12(13) . .
N2 N1 N4 109.97(16) . .
N4 N1 Co1 123.91(12) . .
N1 N2 N3 108.63(17) . .
C1 N3 N2 105.39(17) . .
C1 N4 N1 104.82(16) . .
N6 N5 C8 121.05(18) . .
C9 N5 N6 109.45(18) . .
C9 N5 C8 129.4(2) . .
C10 N6 N5 102.54(18) . .
C9 N7 Co1 126.23(14) . 1_656
C9 N7 C10 102.60(18) . .
C10 N7 Co1 130.80(15) . 1_656
N3 C1 C2 124.20(18) . .
N4 C1 N3 111.18(18) . .
N4 C1 C2 124.57(18) . .
C3 C2 C1 121.22(18) . .
C3 C2 C6 118.99(19) . .
C6 C2 C1 119.77(18) . .
C2 C3 H3 119.8 . .
C4 C3 C2 120.3(2) . .
C4 C3 H3 119.8 . .
C3 C4 H4 119.6 . .
C3 C4 C7 120.8(2) . .
C7 C4 H4 119.6 . .
C6 C5 H5 119.7 . .
C7 C5 H5 119.7 . .
C7 C5 C6 120.7(2) . .
C2 C6 H6 119.8 . .
C5 C6 C2 120.5(2) . .
C5 C6 H6 119.8 . .
C4 C7 C8 121.0(2) . .
C5 C7 C4 118.7(2) . .
C5 C7 C8 120.3(2) . .
N5 C8 C7 111.53(18) . .
N5 C8 H8A 109.3 . .
N5 C8 H8B 109.3 . .
C7 C8 H8A 109.3 . .
C7 C8 H8B 109.3 . .
H8A C8 H8B 108.0 . .
N5 C9 N7 110.54(19) . .
N5 C9 H9 124.7 . .
N7 C9 H9 124.7 . .
N6 C10 N7 114.9(2) . .
N6 C10 H10 122.6 . .
N7 C10 H10 122.6 . .
Co1 O1W H1WA 124.7 . .
Co1 O1W H1WB 128.9 . .
H1WA O1W H1WB 103.9 . .
H2WA O2W H2WB 109.5 . .

loop_
_geom_bond_atom_site_label_1
_geom_bond_atom_site_label_2
_geom_bond_distance
_geom_bond_site_symmetry_2
Co1 N1 2.1439(17) .
Co1 N1 2.1439(17) 2_564
Co1 N7 2.1198(17) 2_665
Co1 N7 2.1198(17) 1_454
Co1 O1W 2.0938(15) .
Co1 O1W 2.0938(14) 2_564
N1 N2 1.304(2) .
N1 N4 1.342(2) .
N2 N3 1.344(3) .
N3 C1 1.331(3) .
N4 C1 1.326(3) .
N5 N6 1.352(3) .
N5 C8 1.463(3) .
N5 C9 1.309(3) .
N6 C10 1.303(3) .
N7 Co1 2.1197(17) 1_656
N7 C9 1.319(3) .
N7 C10 1.334(3) .
C1 C2 1.468(3) .
C2 C3 1.382(3) .
C2 C6 1.386(3) .
C3 H3 0.9300 .
C3 C4 1.380(3) .
C4 H4 0.9300 .
C4 C7 1.389(3) .
C5 H5 0.9300 .
C5 C6 1.382(3) .
C5 C7 1.378(3) .
C6 H6 0.9300 .
C7 C8 1.503(3) .
C8 H8A 0.9700 .
C8 H8B 0.9700 .
C9 H9 0.9300 .
C10 H10 0.9300 .
O1W H1WA 0.8500 .
O1W H1WB 0.8499 .
O2W H2WA 0.8500 .
O2W H2WB 0.8500 .

loop_
_geom_hbond_atom_site_label_D
_geom_hbond_atom_site_label_H
_geom_hbond_atom_site_label_A
_geom_hbond_distance_DH
_geom_hbond_distance_HA
_geom_hbond_distance_DA
_geom_hbond_angle_DHA
_geom_hbond_site_symmetry_A
O1W H1WA O2W 0.85 1.87 2.690(3) 162.1 2_565
O1W H1WB N3 0.85 2.25 3.081(3) 164.8 1_455
O2W H2WA N6 0.85 2.56 3.400(3) 169.5 2_665
O2W H2WB N4 0.85 2.01 2.822(3) 159.3 2_565

loop_
_geom_torsion_atom_site_label_1
_geom_torsion_atom_site_label_2
_geom_torsion_atom_site_label_3
_geom_torsion_atom_site_label_4
_geom_torsion
_geom_torsion_site_symmetry_1
_geom_torsion_site_symmetry_2
_geom_torsion_site_symmetry_3
_geom_torsion_site_symmetry_4
Co1 N1 N2 N3 179.88(15) . . . .
Co1 N1 N4 C1 179.96(13) . . . .
Co1 N7 C9 N5 173.45(13) 1_656 . . .
Co1 N7 C10 N6 -172.64(18) 1_656 . . .
N1 N2 N3 C1 0.1(3) . . . .
N1 N4 C1 N3 0.3(2) . . . .
N1 N4 C1 C2 -177.26(18) . . . .
N2 N1 N4 C1 -0.3(2) . . . .
N2 N3 C1 N4 -0.3(3) . . . .
N2 N3 C1 C2 177.32(19) . . . .
N3 C1 C2 C3 156.4(2) . . . .
N3 C1 C2 C6 -25.5(3) . . . .
N4 N1 N2 N3 0.1(3) . . . .
N4 C1 C2 C3 -26.3(3) . . . .
N4 C1 C2 C6 151.8(2) . . . .
N5 N6 C10 N7 -0.7(3) . . . .
N6 N5 C8 C7 -74.9(3) . . . .
N6 N5 C9 N7 -0.3(3) . . . .
C1 C2 C3 C4 176.9(2) . . . .
C1 C2 C6 C5 -176.92(19) . . . .
C2 C3 C4 C7 -0.2(3) . . . .
C3 C2 C6 C5 1.2(3) . . . .
C3 C4 C7 C5 1.6(3) . . . .
C3 C4 C7 C8 -178.2(2) . . . .
C4 C7 C8 N5 -75.4(3) . . . .
C5 C7 C8 N5 104.8(2) . . . .
C6 C2 C3 C4 -1.2(3) . . . .
C6 C5 C7 C4 -1.6(3) . . . .
C6 C5 C7 C8 178.19(19) . . . .
C7 C5 C6 C2 0.2(3) . . . .
C8 N5 N6 C10 177.0(2) . . . .
C8 N5 C9 N7 -176.34(19) . . . .
C9 N5 N6 C10 0.5(3) . . . .
C9 N5 C8 C7 100.8(3) . . . .
C9 N7 C10 N6 0.5(3) . . . .
C10 N7 C9 N5 -0.1(2) . . . .
